data_4066462
loop_
_publ_author_name
'Franken, Andreas'
'McGrath, Thomas D.'
'Stone, F. Gordon A.'

_publ_section_title
;
 Two Metal&#x2212;Monocarbollide Relatives of the {B20H18} Double-Cluster
 Boranes&#x2020;
;
_journal_issue 21
_journal_name_full Organometallics
_journal_page_first 4790
_journal_paper_doi 10.1021/om100471n
_journal_volume 29
_journal_year 2010
_chemical_formula_sum 'C13 H39 B8 P2 Rh'
_chemical_formula_weight 446.77
_chemical_name_systematic
; 
 ? 
;
_space_group_IT_number 14
_symmetry_cell_setting monoclinic
_symmetry_space_group_name_Hall '-P 2yn'
_symmetry_space_group_name_H-M 'P 1 21/n 1'
_atom_sites_solution_hydrogens geom
_atom_sites_solution_primary direct
_atom_sites_solution_secondary difmap
_audit_creation_method SHELXL-97
_cell_angle_alpha 90.00
_cell_angle_beta 118.278(8)
_cell_angle_gamma 90.00
_cell_formula_units_Z 4
_cell_length_a 16.009(3)
_cell_length_b 9.9401(19)
_cell_length_c 16.347(3)
_cell_measurement_reflns_used 9707
_cell_measurement_temperature 110(2)
_cell_measurement_theta_max 28.24
_cell_measurement_theta_min 2.51
_cell_volume 2290.9(8)
_computing_cell_refinement 'Bruker APEX2 (Bruker, 2003)'
_computing_data_collection 'Bruker APEX2 (Bruker, 2003)'
_computing_data_reduction 'Bruker APEX2 (Bruker, 2003)'
_computing_molecular_graphics 'Bruker SHELXTL (Bruker, 2001)'
_computing_publication_material 'Bruker SHELXTL (Bruker, 2001)'
_computing_structure_refinement 'Bruker SHELXTL (Bruker, 2001)'
_computing_structure_solution 'Bruker SHELXTL (Bruker, 2001)'
_diffrn_ambient_temperature 110(2)
_diffrn_measured_fraction_theta_full 0.999
_diffrn_measured_fraction_theta_max 0.998
_diffrn_measurement_device_type 'Bruker-Nonius X8 APEX CCD area detector'
_diffrn_measurement_method 'phi and omega scans'
_diffrn_radiation_monochromator graphite
_diffrn_radiation_source 'fine-focus sealed tube'
_diffrn_radiation_type MoK\a
_diffrn_radiation_wavelength 0.71073
_diffrn_reflns_av_R_equivalents 0.0516
_diffrn_reflns_av_sigmaI/netI 0.0262
_diffrn_reflns_limit_h_max 19
_diffrn_reflns_limit_h_min -19
_diffrn_reflns_limit_k_max 11
_diffrn_reflns_limit_k_min -11
_diffrn_reflns_limit_l_max 19
_diffrn_reflns_limit_l_min -19
_diffrn_reflns_number 32050
_diffrn_reflns_theta_full 25.00
_diffrn_reflns_theta_max 25.36
_diffrn_reflns_theta_min 2.45
_exptl_absorpt_coefficient_mu 0.879
_exptl_absorpt_correction_T_max 0.8765
_exptl_absorpt_correction_T_min 0.8334
_exptl_absorpt_correction_type multi-scan
_exptl_absorpt_process_details 'SADABS (Bruker, 2003)'
_exptl_crystal_colour yellow
_exptl_crystal_density_diffrn 1.295
_exptl_crystal_density_method 'not measured'
_exptl_crystal_description block
_exptl_crystal_F_000 928
_exptl_crystal_size_max 0.22
_exptl_crystal_size_mid 0.18
_exptl_crystal_size_min 0.15
_refine_diff_density_max 1.075
_refine_diff_density_min -0.282
_refine_diff_density_rms 0.058
_refine_ls_extinction_method none
_refine_ls_goodness_of_fit_ref 1.041
_refine_ls_hydrogen_treatment constr
_refine_ls_matrix_type full
_refine_ls_number_parameters 223
_refine_ls_number_reflns 4178
_refine_ls_number_restraints 0
_refine_ls_restrained_S_all 1.041
_refine_ls_R_factor_all 0.0251
_refine_ls_R_factor_gt 0.0219
_refine_ls_shift/su_max 0.002
_refine_ls_shift/su_mean 0.000
_refine_ls_structure_factor_coef Fsqd
_refine_ls_weighting_details 'calc w=1/[\s^2^(Fo^2^)+(0.0240P)^2^+1.4244P] where P=(Fo^2^+2Fc^2^)/3'
_refine_ls_weighting_scheme calc
_refine_ls_wR_factor_gt 0.0546
_refine_ls_wR_factor_ref 0.0568
_reflns_number_gt 3799
_reflns_number_total 4178
_reflns_threshold_expression >2sigma(I)
_cod_data_source_file om100471n_si_001.cif
_cod_data_source_block 1
_cod_depositor_comments
;
The following automatic conversions were performed:

'_symmetry_cell_setting' value 'Monoclinic' changed to 'monoclinic'
according to /home/saulius/struct/CIF-dictionaries/cif_core.dic
dictionary named 'cif_core.dic' version 2.4.1 from 2010-06-29.

Automatic conversion script
Id: cif_fix_values 1715 2011-07-08 13:25:40Z adriana 
;
_cod_original_cell_volume 2290.8(8)
_cod_original_sg_symbol_H-M P21/n
_cod_database_code 4066462

loop_
_symmetry_equiv_pos_as_xyz
'x, y, z'
'-x+1/2, y+1/2, -z+1/2'
'-x, -y, -z'
'x-1/2, -y-1/2, z-1/2'

loop_
_atom_site_label
_atom_site_type_symbol
_atom_site_fract_x
_atom_site_fract_y
_atom_site_fract_z
_atom_site_U_iso_or_equiv
_atom_site_adp_type
_atom_site_occupancy
_atom_site_symmetry_multiplicity
_atom_site_calc_flag
_atom_site_refinement_flags
Rh6 Rh 0.966350(10) 0.667797(15) 0.202979(10) 0.01754(6) Uani 1 1 d .
C1 C 0.97543(16) 0.8856(2) 0.06916(16) 0.0352(5) Uani 1 1 d .
H1 H 0.9798 0.8909 0.0059 0.042 Uiso 1 1 calc R
B2 B 0.89743(17) 0.7906(3) 0.07515(17) 0.0266(5) Uani 1 1 d .
H2 H 0.8414 0.7338 0.0150 0.032 Uiso 1 1 calc R
B3 B 1.04838(18) 0.7936(3) 0.15308(19) 0.0308(6) Uani 1 1 d .
H3 H 1.1098 0.7389 0.1535 0.037 Uiso 1 1 calc R
B4 B 1.03477(19) 0.9721(3) 0.1632(2) 0.0354(6) Uani 1 1 d .
H4 H 1.0838 1.0562 0.1690 0.043 Uiso 1 1 calc R
B5 B 0.90658(18) 0.9696(3) 0.09704(19) 0.0340(6) Uani 1 1 d .
H5 H 0.8588 1.0521 0.0529 0.041 Uiso 1 1 calc R
B7 B 1.06177(18) 0.8591(3) 0.25764(19) 0.0287(5) Uani 1 1 d .
H7 H 1.1344 0.8616 0.3190 0.034 Uiso 1 1 calc R
B8 B 0.96443(17) 0.9790(3) 0.22137(19) 0.0326(6) Uani 1 1 d .
H8 H 0.9613 1.0738 0.2569 0.039 Uiso 1 1 calc R
B9 B 0.87080(17) 0.8567(2) 0.15893(18) 0.0264(5) Uani 1 1 d .
H9 H 0.7949 0.8580 0.1439 0.032 Uiso 1 1 calc R
B10 B 0.96188(18) 0.8319(2) 0.27366(18) 0.0275(5) Uani 1 1 d .
H10 H 0.9577 0.8156 0.3394 0.033 Uiso 1 1 calc R
P1 P 1.09347(4) 0.52440(6) 0.30202(4) 0.02452(13) Uani 1 1 d .
C11 C 1.19648(16) 0.5325(3) 0.28256(18) 0.0415(6) Uani 1 1 d .
H11A H 1.2123 0.6280 0.2794 0.050 Uiso 1 1 calc R
H11B H 1.2514 0.4907 0.3359 0.050 Uiso 1 1 calc R
C12 C 1.18024(19) 0.4618(3) 0.1937(2) 0.0535(7) Uani 1 1 d .
H12A H 1.1684 0.3660 0.1979 0.080 Uiso 1 1 calc R
H12B H 1.2366 0.4721 0.1853 0.080 Uiso 1 1 calc R
H12C H 1.1253 0.5018 0.1407 0.080 Uiso 1 1 calc R
C13 C 1.07646(17) 0.3427(2) 0.30910(17) 0.0338(5) Uani 1 1 d .
H13A H 1.0261 0.3298 0.3272 0.041 Uiso 1 1 calc R
H13B H 1.0531 0.3038 0.2463 0.041 Uiso 1 1 calc R
C14 C 1.16391(19) 0.2628(3) 0.3767(2) 0.0547(8) Uani 1 1 d .
H14A H 1.2138 0.2716 0.3585 0.082 Uiso 1 1 calc R
H14B H 1.1469 0.1678 0.3751 0.082 Uiso 1 1 calc R
H14C H 1.1869 0.2980 0.4397 0.082 Uiso 1 1 calc R
C15 C 1.14192(16) 0.5831(3) 0.42200(15) 0.0355(6) Uani 1 1 d .
H15A H 1.2022 0.5352 0.4607 0.043 Uiso 1 1 calc R
H15B H 1.1566 0.6802 0.4241 0.043 Uiso 1 1 calc R
C16 C 1.07610(19) 0.5621(3) 0.46342(17) 0.0495(7) Uani 1 1 d .
H16A H 1.0158 0.6083 0.4251 0.074 Uiso 1 1 calc R
H16B H 1.1054 0.5988 0.5266 0.074 Uiso 1 1 calc R
H16C H 1.0644 0.4657 0.4654 0.074 Uiso 1 1 calc R
P2 P 0.83674(3) 0.51906(5) 0.16044(4) 0.02003(12) Uani 1 1 d .
C21 C 0.85017(15) 0.3548(2) 0.11745(15) 0.0260(5) Uani 1 1 d .
H21A H 0.8935 0.2983 0.1706 0.031 Uiso 1 1 calc R
H21B H 0.7877 0.3093 0.0864 0.031 Uiso 1 1 calc R
C22 C 0.88933(19) 0.3680(3) 0.04940(17) 0.0393(6) Uani 1 1 d .
H22A H 0.8466 0.4240 -0.0033 0.059 Uiso 1 1 calc R
H22B H 0.8945 0.2786 0.0269 0.059 Uiso 1 1 calc R
H22C H 0.9522 0.4099 0.0806 0.059 Uiso 1 1 calc R
C23 C 0.72386(14) 0.5794(2) 0.06584(16) 0.0328(5) Uani 1 1 d .
H23A H 0.7150 0.6739 0.0793 0.039 Uiso 1 1 calc R
H23B H 0.7291 0.5795 0.0079 0.039 Uiso 1 1 calc R
C24 C 0.63487(15) 0.5005(3) 0.04787(19) 0.0440(6) Uani 1 1 d .
H24A H 0.6446 0.4049 0.0404 0.066 Uiso 1 1 calc R
H24B H 0.5807 0.5341 -0.0088 0.066 Uiso 1 1 calc R
H24C H 0.6222 0.5119 0.1006 0.066 Uiso 1 1 calc R
C25 C 0.80959(16) 0.4794(2) 0.25453(15) 0.0277(5) Uani 1 1 d .
H25A H 0.7573 0.4130 0.2319 0.033 Uiso 1 1 calc R
H25B H 0.8659 0.4373 0.3062 0.033 Uiso 1 1 calc R
C26 C 0.78103(18) 0.6031(2) 0.29130(18) 0.0370(6) Uani 1 1 d .
H26A H 0.8334 0.6678 0.3160 0.056 Uiso 1 1 calc R
H26B H 0.7665 0.5757 0.3408 0.056 Uiso 1 1 calc R
H26C H 0.7249 0.6448 0.2406 0.056 Uiso 1 1 calc R

loop_
_atom_site_aniso_label
_atom_site_aniso_U_11
_atom_site_aniso_U_22
_atom_site_aniso_U_33
_atom_site_aniso_U_23
_atom_site_aniso_U_13
_atom_site_aniso_U_12
Rh6 0.01516(9) 0.01604(10) 0.02054(9) 0.00297(6) 0.00773(7) -0.00056(6)
C1 0.0387(13) 0.0325(13) 0.0360(13) 0.0106(10) 0.0190(11) -0.0053(11)
B2 0.0257(12) 0.0224(12) 0.0285(13) 0.0074(10) 0.0101(10) 0.0006(10)
B3 0.0296(13) 0.0285(13) 0.0418(15) 0.0064(12) 0.0231(12) -0.0023(11)
B4 0.0318(14) 0.0274(14) 0.0447(16) 0.0094(12) 0.0161(12) -0.0052(11)
B5 0.0282(13) 0.0193(13) 0.0425(15) 0.0079(11) 0.0069(12) -0.0024(10)
B7 0.0218(12) 0.0242(13) 0.0359(14) 0.0045(11) 0.0102(11) -0.0051(10)
B8 0.0279(14) 0.0203(13) 0.0446(15) -0.0025(11) 0.0132(12) -0.0036(10)
B9 0.0212(12) 0.0168(11) 0.0379(14) 0.0016(10) 0.0114(11) 0.0018(10)
B10 0.0264(13) 0.0241(13) 0.0319(13) -0.0039(10) 0.0135(11) -0.0037(10)
P1 0.0172(3) 0.0261(3) 0.0249(3) 0.0069(2) 0.0056(2) 0.0008(2)
C11 0.0215(11) 0.0510(16) 0.0513(15) 0.0172(13) 0.0166(11) 0.0081(11)
C12 0.0448(16) 0.0618(19) 0.0677(19) 0.0132(15) 0.0381(15) 0.0213(14)
C13 0.0294(12) 0.0266(12) 0.0331(12) 0.0080(9) 0.0047(10) 0.0030(10)
C14 0.0439(15) 0.0346(15) 0.0575(17) 0.0191(13) 0.0008(13) 0.0072(13)
C15 0.0275(12) 0.0397(14) 0.0239(11) 0.0038(10) -0.0003(9) -0.0061(10)
C16 0.0533(16) 0.0630(18) 0.0265(13) 0.0028(12) 0.0143(12) -0.0100(14)
P2 0.0181(3) 0.0175(3) 0.0220(3) 0.0021(2) 0.0074(2) -0.0022(2)
C21 0.0266(11) 0.0211(11) 0.0258(11) -0.0022(9) 0.0088(9) -0.0038(9)
C22 0.0503(15) 0.0363(14) 0.0374(13) -0.0102(11) 0.0259(12) -0.0067(12)
C23 0.0200(11) 0.0307(12) 0.0372(13) 0.0082(10) 0.0050(10) -0.0008(9)
C24 0.0178(11) 0.0473(15) 0.0531(16) 0.0053(13) 0.0056(11) -0.0060(11)
C25 0.0311(12) 0.0256(11) 0.0310(11) 0.0009(9) 0.0184(10) -0.0051(9)
C26 0.0448(14) 0.0296(13) 0.0499(15) -0.0037(11) 0.0332(12) -0.0063(11)

loop_
_atom_type_symbol
_atom_type_description
_atom_type_scat_dispersion_real
_atom_type_scat_dispersion_imag
_atom_type_scat_source
C C 0.0033 0.0016 'International Tables Vol C Tables 4.2.6.8 and 6.1.1.4'
H H 0.0000 0.0000 'International Tables Vol C Tables 4.2.6.8 and 6.1.1.4'
B B 0.0013 0.0007 'International Tables Vol C Tables 4.2.6.8 and 6.1.1.4'
P P 0.1023 0.0942 'International Tables Vol C Tables 4.2.6.8 and 6.1.1.4'
Rh Rh -1.1178 0.9187 'International Tables Vol C Tables 4.2.6.8 and 6.1.1.4'

loop_
_geom_angle_atom_site_label_1
_geom_angle_atom_site_label_2
_geom_angle_atom_site_label_3
_geom_angle
B10 Rh6 B2 87.59(10)
B10 Rh6 B3 86.74(10)
B2 Rh6 B3 57.41(10)
B10 Rh6 B9 47.50(10)
B2 Rh6 B9 45.31(9)
B3 Rh6 B9 81.26(9)
B10 Rh6 B7 46.97(10)
B2 Rh6 B7 81.68(9)
B3 Rh6 B7 44.88(10)
B9 Rh6 B7 70.98(9)
B10 Rh6 P2 114.12(7)
B2 Rh6 P2 95.25(7)
B3 Rh6 P2 145.99(7)
B9 Rh6 P2 93.28(6)
B7 Rh6 P2 160.73(7)
B10 Rh6 P1 110.18(8)
B2 Rh6 P1 148.86(7)
B3 Rh6 P1 97.04(7)
B9 Rh6 P1 157.58(7)
B7 Rh6 P1 91.94(7)
P2 Rh6 P1 100.00(2)
B3 C1 B2 83.35(16)
B3 C1 B5 111.9(2)
B2 C1 B5 68.39(16)
B3 C1 B4 68.18(16)
B2 C1 B4 112.22(19)
B5 C1 B4 68.20(17)
C1 B2 B9 108.22(19)
C1 B2 B5 55.96(15)
B9 B2 B5 60.04(15)
C1 B2 B3 48.25(12)
B9 B2 B3 98.92(16)
B5 B2 B3 84.57(15)
C1 B2 Rh6 109.15(15)
B9 B2 Rh6 70.38(12)
B5 B2 Rh6 113.52(15)
B3 B2 Rh6 61.72(9)
C1 B3 B7 109.1(2)
C1 B3 B4 56.36(15)
B7 B3 B4 60.48(15)
C1 B3 B2 48.40(12)
B7 B3 B2 99.73(16)
B4 B3 B2 85.22(15)
C1 B3 Rh6 108.47(15)
B7 B3 Rh6 70.81(12)
B4 B3 Rh6 113.59(15)
B2 B3 Rh6 60.87(9)
C1 B4 B8 106.96(18)
C1 B4 B7 106.23(18)
B8 B4 B7 61.33(15)
C1 B4 B3 55.46(15)
B8 B4 B3 102.75(17)
B7 B4 B3 58.10(14)
C1 B4 B5 55.71(15)
B8 B4 B5 59.78(15)
B7 B4 B5 104.43(17)
B3 B4 B5 94.82(17)
C1 B5 B9 106.35(18)
C1 B5 B8 107.00(18)
B9 B5 B8 61.34(15)
C1 B5 B2 55.65(14)
B9 B5 B2 58.20(14)
B8 B5 B2 103.04(17)
C1 B5 B4 56.09(15)
B9 B5 B4 104.37(17)
B8 B5 B4 59.45(14)
B2 B5 B4 95.39(17)
B3 B7 B10 112.94(18)
B3 B7 B4 61.42(15)
B10 B7 B4 111.10(18)
B3 B7 B8 103.66(18)
B10 B7 B8 56.77(14)
B4 B7 B8 59.28(15)
B3 B7 Rh6 64.32(11)
B10 B7 Rh6 57.04(10)
B4 B7 Rh6 109.52(15)
B8 B7 Rh6 96.00(13)
B10 B8 B4 113.87(19)
B10 B8 B5 113.68(19)
B4 B8 B5 60.78(16)
B10 B8 B9 59.95(14)
B4 B8 B9 103.57(19)
B5 B8 B9 58.93(14)
B10 B8 B7 59.72(14)
B4 B8 B7 59.38(14)
B5 B8 B7 103.73(19)
B9 B8 B7 95.47(17)
B2 B9 B10 113.31(18)
B2 B9 B5 61.76(15)
B10 B9 B5 111.48(18)
B2 B9 B8 104.44(18)
B10 B9 B8 56.72(14)
B5 B9 B8 59.73(14)
B2 B9 Rh6 64.31(11)
B10 B9 Rh6 57.56(10)
B5 B9 Rh6 110.26(15)
B8 B9 Rh6 96.91(13)
B8 B10 B7 63.51(15)
B8 B10 B9 63.33(15)
B7 B10 B9 99.90(18)
B8 B10 Rh6 112.98(17)
B7 B10 Rh6 76.00(13)
B9 B10 Rh6 74.93(12)
C11 P1 C15 102.34(12)
C11 P1 C13 103.17(12)
C15 P1 C13 104.25(11)
C11 P1 Rh6 114.02(8)
C15 P1 Rh6 109.24(8)
C13 P1 Rh6 121.76(8)
C12 C11 P1 112.73(18)
C14 C13 P1 116.29(17)
C16 C15 P1 113.85(16)
C25 P2 C21 104.38(10)
C25 P2 C23 104.35(11)
C21 P2 C23 102.48(11)
C25 P2 Rh6 114.34(7)
C21 P2 Rh6 115.07(7)
C23 P2 Rh6 114.79(7)
C22 C21 P2 111.63(15)
C24 C23 P2 116.76(16)
C26 C25 P2 113.03(15)

loop_
_geom_bond_atom_site_label_1
_geom_bond_atom_site_label_2
_geom_bond_distance
Rh6 B10 2.020(2)
Rh6 B2 2.211(2)
Rh6 B3 2.229(2)
Rh6 B9 2.311(2)
Rh6 B7 2.336(2)
Rh6 P2 2.3681(6)
Rh6 P1 2.3818(6)
C1 B3 1.601(3)
C1 B2 1.605(3)
C1 B5 1.611(4)
C1 B4 1.619(4)
B2 B9 1.744(4)
B2 B5 1.808(4)
B2 B3 2.132(4)
B3 B7 1.745(4)
B3 B4 1.805(4)
B4 B8 1.787(4)
B4 B7 1.789(4)
B4 B5 1.811(4)
B5 B9 1.778(4)
B5 B8 1.793(4)
B7 B10 1.760(4)
B7 B8 1.824(4)
B8 B10 1.704(4)
B8 B9 1.822(3)
B9 B10 1.765(4)
P1 C11 1.823(2)
P1 C15 1.830(2)
P1 C13 1.838(2)
C11 C12 1.521(4)
C13 C14 1.532(3)
C15 C16 1.513(3)
P2 C25 1.829(2)
P2 C21 1.830(2)
P2 C23 1.836(2)
C21 C22 1.519(3)
C23 C24 1.528(3)
C25 C26 1.531(3)
